data_8102258
loop_
_publ_author_name
'Qian-Li Huang'
'Cong-Bin Fan'
'Gang Liu'
'Shou-Zhi Pu'

_publ_section_title
;
 Crystal structure of 1,2-bis(2-methoxylphenyl)perfluorocyclopentene,
 C19H14F6O2
;
_journal_issue 3
_journal_name_full 'Zeitschrift f\"ur Kristallographie - New Crystal Structures'
_journal_page_first 209
_journal_volume 223
_journal_year 2008
_chemical_formula_moiety 'C19 H14 F6 O2'
_chemical_formula_sum 'C19 H14 F6 O2'
_chemical_formula_weight 388.30
_chemical_melting_point 389
_chemical_name_systematic
;
1,2-Bis[2-methoxylphenyl]-3,3,4,4,5,5- hexafluorocyclopent-1-ene
;
_space_group_IT_number 43
_symmetry_cell_setting orthorhombic
_symmetry_space_group_name_Hall 'F 2 -2d'
_symmetry_space_group_name_H-M 'F d d 2'
_atom_sites_solution_hydrogens geom
_atom_sites_solution_primary direct
_atom_sites_solution_secondary difmap
_audit_creation_method SHELXL-97
_cell_angle_alpha 90.00
_cell_angle_beta 90.00
_cell_angle_gamma 90.00
_cell_formula_units_Z 8
_cell_length_a 18.259(3)
_cell_length_b 21.261(3)
_cell_length_c 9.1771(13)
_cell_measurement_reflns_used 1983
_cell_measurement_temperature 291(2)
_cell_measurement_theta_max 22.87
_cell_measurement_theta_min 2.66
_cell_volume 3562.6(9)
_computing_cell_refinement 'SAINT (Bruker, 1997)'
_computing_data_collection 'SMART (Bruker, 1997)'
_computing_data_reduction SAINT
_computing_molecular_graphics 'SHELXTL (Bruker, 1997)'
_computing_publication_material SHELXTL
_computing_structure_refinement 'SHELXL-97 (Sheldrick, 1997)'
_computing_structure_solution 'SHELXS-97 (Sheldrick, 1990)'
_diffrn_ambient_temperature 291(2)
_diffrn_measured_fraction_theta_full 1.000
_diffrn_measured_fraction_theta_max 1.000
_diffrn_measurement_device_type 'Bruker SMART APEX2 CCD area-detector'
_diffrn_measurement_method '\f and \w scans'
_diffrn_radiation_monochromator graphite
_diffrn_radiation_source 'fine-focus sealed tube'
_diffrn_radiation_type MoK\a
_diffrn_radiation_wavelength 0.71073
_diffrn_reflns_av_R_equivalents 0.0245
_diffrn_reflns_av_sigmaI/netI 0.0201
_diffrn_reflns_limit_h_max 22
_diffrn_reflns_limit_h_min -21
_diffrn_reflns_limit_k_max 25
_diffrn_reflns_limit_k_min -25
_diffrn_reflns_limit_l_max 11
_diffrn_reflns_limit_l_min -11
_diffrn_reflns_number 6588
_diffrn_reflns_theta_full 25.49
_diffrn_reflns_theta_max 25.49
_diffrn_reflns_theta_min 2.66
_diffrn_standards_number 0
_exptl_absorpt_coefficient_mu 0.135
_exptl_absorpt_correction_T_max 0.9756
_exptl_absorpt_correction_T_min 0.9691
_exptl_absorpt_correction_type multi-scan
_exptl_absorpt_process_details '(SADABS; Sheldrick, 1996)'
_exptl_crystal_colour yellow
_exptl_crystal_density_diffrn 1.448
_exptl_crystal_density_method 'not measured'
_exptl_crystal_description block
_exptl_crystal_F_000 1584
_exptl_crystal_size_max 0.23
_exptl_crystal_size_mid 0.20
_exptl_crystal_size_min 0.18
_refine_diff_density_max 0.180
_refine_diff_density_min -0.195
_refine_diff_density_rms 0.037
_refine_ls_extinction_method none
_refine_ls_goodness_of_fit_ref 1.064
_refine_ls_hydrogen_treatment constr
_refine_ls_matrix_type full
_refine_ls_number_parameters 137
_refine_ls_number_reflns 1644
_refine_ls_number_restraints 125
_refine_ls_restrained_S_all 1.091
_refine_ls_R_factor_all 0.0594
_refine_ls_R_factor_gt 0.0469
_refine_ls_shift/su_max 0.000
_refine_ls_shift/su_mean 0.000
_refine_ls_structure_factor_coef Fsqd
_refine_ls_weighting_details 'calc w=1/[\s^2^(Fo^2^)+(0.0532P)^2^+5.2439P] where P=(Fo^2^+2Fc^2^)/3'
_refine_ls_weighting_scheme calc
_refine_ls_wR_factor_gt 0.1183
_refine_ls_wR_factor_ref 0.1282
_reflns_number_gt 1332
_reflns_number_total 1644
_reflns_threshold_expression >2s\(I)
_cod_data_source_file 1267-2220.cff
_cod_data_source_block dd
_cod_depositor_comments
;
The following automatic conversions were performed:
'_symmetry_cell_setting' value 'Orthorhombic' changed to 'orthorhombic'
according to '/home/saulius/struct/CIF-dictionaries/cif_core.dic'
dictionary named 'cif_core.dic' version 2.4.1 from 2010-06-29.

Automatic conversion script
Id: cif_fix_enum 1555 2011-01-17 13:19:09Z saulius 
;
_cod_original_cell_volume 3562.7(9)
_cod_database_code 8102258

loop_
_symmetry_equiv_pos_as_xyz
'x, y, z'
'-x, -y, z'
'x+1/4, -y+1/4, z+1/4'
'-x+1/4, y+1/4, z+1/4'
'x, y+1/2, z+1/2'
'-x, -y+1/2, z+1/2'
'x+1/4, -y+3/4, z+3/4'
'-x+1/4, y+3/4, z+3/4'
'x+1/2, y, z+1/2'
'-x+1/2, -y, z+1/2'
'x+3/4, -y+1/4, z+3/4'
'-x+3/4, y+1/4, z+3/4'
'x+1/2, y+1/2, z'
'-x+1/2, -y+1/2, z'
'x+3/4, -y+3/4, z+1/4'
'-x+3/4, y+3/4, z+1/4'

loop_
_atom_site_label
_atom_site_type_symbol
_atom_site_fract_x
_atom_site_fract_y
_atom_site_fract_z
_atom_site_U_iso_or_equiv
_atom_site_adp_type
_atom_site_occupancy
_atom_site_symmetry_multiplicity
_atom_site_calc_flag
_atom_site_refinement_flags
_atom_site_disorder_assembly
_atom_site_disorder_group
F1 F 0.0948(3) 0.0550(3) 0.9224(7) 0.1032(14) Uani 0.50 1 d PDU A 1
F2 F 0.1218(3) -0.0408(3) 0.9109(7) 0.1046(15) Uani 0.50 1 d PDU A 1
F1' F 0.1227(3) 0.0397(3) 0.9082(8) 0.1032(14) Uani 0.50 1 d PU A 2
F2' F 0.0903(3) -0.0592(3) 0.9204(7) 0.1046(15) Uani 0.50 1 d PU A 2
C1 C 0.07720(14) 0.04797(12) 0.4959(3) 0.0546(6) Uani 1 1 d U . .
C2 C 0.12595(18) 0.04980(15) 0.3799(4) 0.0714(9) Uani 1 1 d U . .
H2 H 0.1192 0.0788 0.3052 0.086 Uiso 1 1 calc R . .
C3 C 0.18432(19) 0.00881(19) 0.3750(4) 0.0905(11) Uani 1 1 d U . .
H3 H 0.2168 0.0106 0.2971 0.109 Uiso 1 1 calc R . .
C4 C 0.19523(16) -0.03458(18) 0.4831(5) 0.0875(11) Uani 1 1 d U . .
H4 H 0.2347 -0.0622 0.4784 0.105 Uiso 1 1 calc R . .
C5 C 0.14701(15) -0.03699(15) 0.5996(4) 0.0676(8) Uani 1 1 d U . .
H5 H 0.1545 -0.0662 0.6736 0.081 Uiso 1 1 calc R . .
C6 C 0.08773(13) 0.00363(12) 0.6072(3) 0.0499(6) Uani 1 1 d U . .
C7 C 0.03724(13) 0.00041(12) 0.7315(3) 0.0465(5) Uani 1 1 d U . .
C8 C 0.06582(16) -0.00072(14) 0.8849(3) 0.0655(8) Uani 1 1 d DU . .
C9 C 0.0003(6) 0.0173(3) 0.9770(5) 0.071(2) Uani 0.50 1 d PDU . -1
F3 F 0.0016(2) 0.0786(2) 1.0100(5) 0.1020(10) Uani 0.50 1 d PDU . .
F3' F 0.0006(4) 0.0149(2) 1.1096(4) 0.1020(10) Uani 0.50 1 d PDU . .
C10 C -0.0023(3) 0.12543(19) 0.3920(4) 0.0955(12) Uani 1 1 d U . .
H10A H 0.0366 0.1533 0.3644 0.143 Uiso 1 1 calc R . .
H10B H -0.0446 0.1496 0.4189 0.143 Uiso 1 1 calc R . .
H10C H -0.0143 0.0985 0.3115 0.143 Uiso 1 1 calc R . .
O1 O 0.02059(11) 0.08794(9) 0.5132(2) 0.0627(5) Uani 1 1 d U . .

loop_
_atom_site_aniso_label
_atom_site_aniso_U_11
_atom_site_aniso_U_22
_atom_site_aniso_U_33
_atom_site_aniso_U_23
_atom_site_aniso_U_13
_atom_site_aniso_U_12
F1 0.101(3) 0.134(3) 0.0743(17) -0.0101(17) -0.025(2) -0.043(2)
F2 0.105(4) 0.125(3) 0.0839(18) 0.0397(19) -0.014(2) 0.025(3)
F1' 0.101(3) 0.134(3) 0.0743(17) -0.0101(17) -0.025(2) -0.043(2)
F2' 0.105(4) 0.125(3) 0.0839(18) 0.0397(19) -0.014(2) 0.025(3)
C1 0.0552(14) 0.0578(14) 0.0508(14) -0.0029(12) 0.0029(12) -0.0110(12)
C2 0.0701(18) 0.084(2) 0.0602(18) 0.0002(17) 0.0177(15) -0.0164(16)
C3 0.069(2) 0.114(3) 0.087(2) -0.022(2) 0.0328(19) -0.020(2)
C4 0.0485(16) 0.101(3) 0.113(3) -0.025(2) 0.0136(19) 0.0088(16)
C5 0.0480(14) 0.077(2) 0.078(2) -0.0057(17) -0.0029(15) 0.0036(14)
C6 0.0461(12) 0.0510(14) 0.0524(14) -0.0034(12) -0.0016(12) -0.0037(11)
C7 0.0454(11) 0.0473(11) 0.0469(14) -0.0012(10) -0.0043(11) -0.0012(10)
C8 0.0624(16) 0.0749(19) 0.0593(18) 0.0055(15) -0.0132(15) -0.0016(15)
C9 0.090(4) 0.086(6) 0.038(3) -0.004(2) -0.002(4) -0.019(5)
F3 0.1190(19) 0.116(3) 0.0714(15) -0.0333(17) 0.007(2) -0.020(2)
F3' 0.1190(19) 0.116(3) 0.0714(15) -0.0333(17) 0.007(2) -0.020(2)
C10 0.134(3) 0.088(2) 0.065(2) 0.018(2) -0.012(2) 0.026(2)
O1 0.0692(11) 0.0600(10) 0.0589(11) 0.0128(10) 0.0030(10) 0.0030(10)

loop_
_atom_type_symbol
_atom_type_description
_atom_type_scat_dispersion_real
_atom_type_scat_dispersion_imag
_atom_type_scat_source
C C 0.0033 0.0016 'International Tables Vol C Tables 4.2.6.8 and 6.1.1.4'
H H 0.0000 0.0000 'International Tables Vol C Tables 4.2.6.8 and 6.1.1.4'
O O 0.0106 0.0060 'International Tables Vol C Tables 4.2.6.8 and 6.1.1.4'
F F 0.0171 0.0103 'International Tables Vol C Tables 4.2.6.8 and 6.1.1.4'

loop_
_geom_angle_atom_site_label_1
_geom_angle_atom_site_label_2
_geom_angle_atom_site_label_3
_geom_angle
_geom_angle_site_symmetry_1
_geom_angle_site_symmetry_3
_geom_angle_publ_flag
O1 C1 C2 124.4(3) . . ?
O1 C1 C6 116.3(2) . . ?
C2 C1 C6 119.3(3) . . ?
C3 C2 C1 120.2(3) . . ?
C3 C2 H2 119.9 . . ?
C1 C2 H2 119.9 . . ?
C4 C3 C2 121.0(3) . . ?
C4 C3 H3 119.5 . . ?
C2 C3 H3 119.5 . . ?
C3 C4 C5 119.4(3) . . ?
C3 C4 H4 120.3 . . ?
C5 C4 H4 120.3 . . ?
C4 C5 C6 120.8(3) . . ?
C4 C5 H5 119.6 . . ?
C6 C5 H5 119.6 . . ?
C5 C6 C1 119.3(3) . . ?
C5 C6 C7 120.0(2) . . ?
C1 C6 C7 120.7(2) . . ?
C7 C7 C6 128.94(14) 2 . ?
C7 C7 C8 110.31(15) 2 . ?
C6 C7 C8 120.7(2) . . ?
F1 C8 F2 102.3(4) . . ?
F1 C8 F2' 127.9(4) . . ?
F2 C8 F1' 78.1(4) . . ?
F2' C8 F1' 106.7(4) . . ?
F1 C8 C7 111.3(4) . . ?
F2 C8 C7 116.0(4) . . ?
F2' C8 C7 110.7(4) . . ?
F1' C8 C7 113.7(4) . . ?
F1 C8 C9 86.8(4) . . ?
F2 C8 C9 131.2(4) . . ?
F2' C8 C9 111.0(4) . . ?
F1' C8 C9 110.7(4) . . ?
C7 C8 C9 104.2(3) . . ?
F1 C8 C9 112.1(4) . 2 ?
F2 C8 C9 110.9(4) . 2 ?
F2' C8 C9 85.1(4) . 2 ?
F1' C8 C9 131.7(4) . 2 ?
C7 C8 C9 104.5(3) . 2 ?
F3' C9 F3 79.3(4) . . ?
F3 C9 F3' 106.3(4) . 2 ?
F3' C9 C8 122.9(8) . . ?
F3 C9 C8 111.1(6) . . ?
F3' C9 C8 111.8(7) 2 . ?
F3' C9 C8 123.4(8) . 2 ?
F3 C9 C8 111.6(6) . 2 ?
F3' C9 C8 111.2(6) 2 2 ?
C8 C9 C8 105.0(3) . 2 ?
C9 F3 F3' 47.1(3) . . ?
F3' F3' C9 92.4(4) 2 . ?
F3' F3' C9 60.6(3) 2 2 ?
F3' F3' F3 146.0(2) 2 . ?
C9 F3' F3 53.5(3) . . ?
C9 F3' F3 85.4(3) 2 . ?
O1 C10 H10A 109.5 . . ?
O1 C10 H10B 109.5 . . ?
H10A C10 H10B 109.5 . . ?
O1 C10 H10C 109.5 . . ?
H10A C10 H10C 109.5 . . ?
H10B C10 H10C 109.5 . . ?
C1 O1 C10 118.9(3) . . ?

loop_
_geom_bond_atom_site_label_1
_geom_bond_atom_site_label_2
_geom_bond_distance
_geom_bond_site_symmetry_2
_geom_bond_publ_flag
F1 C8 1.342(6) . ?
F2 C8 1.353(6) . ?
F1' C8 1.365(7) . ?
F2' C8 1.360(7) . ?
C1 O1 1.347(3) . ?
C1 C2 1.389(4) . ?
C1 C6 1.403(4) . ?
C2 C3 1.377(5) . ?
C2 H2 0.9300 . ?
C3 C4 1.369(6) . ?
C3 H3 0.9300 . ?
C4 C5 1.386(5) . ?
C4 H4 0.9300 . ?
C5 C6 1.386(4) . ?
C5 H5 0.9300 . ?
C6 C7 1.468(4) . ?
C7 C7 1.360(5) 2 y
C7 C8 1.502(4) . y
C8 C9 1.514(9) . y
C8 C9 1.516(9) 2 ?
C9 F3' 1.218(5) . ?
C9 F3 1.337(6) . ?
C9 F3' 1.397(6) 2 ?
C9 C8 1.516(9) 2 ?
F3 F3' 1.634(7) . ?
F3' F3' 0.634(10) 2 ?
F3' C9 1.397(6) 2 ?
C10 O1 1.431(4) . ?
C10 H10A 0.9600 . ?
C10 H10B 0.9600 . ?
C10 H10C 0.9600 . ?

loop_
_geom_torsion_atom_site_label_1
_geom_torsion_atom_site_label_2
_geom_torsion_atom_site_label_3
_geom_torsion_atom_site_label_4
_geom_torsion
_geom_torsion_site_symmetry_1
_geom_torsion_site_symmetry_2
_geom_torsion_site_symmetry_3
_geom_torsion_site_symmetry_4
_geom_torsion_publ_flag
O1 C1 C2 C3 176.9(3) . . . . ?
C6 C1 C2 C3 -0.5(4) . . . . ?
C1 C2 C3 C4 0.4(5) . . . . ?
C2 C3 C4 C5 -0.4(5) . . . . ?
C3 C4 C5 C6 0.5(5) . . . . ?
C4 C5 C6 C1 -0.6(4) . . . . ?
C4 C5 C6 C7 -180.0(3) . . . . ?
O1 C1 C6 C5 -177.0(2) . . . . ?
C2 C1 C6 C5 0.6(4) . . . . ?
O1 C1 C6 C7 2.3(3) . . . . y
C2 C1 C6 C7 180.0(3) . . . . ?
C5 C6 C7 C7 -132.9(4) . . . 2 ?
C1 C6 C7 C7 47.8(5) . . . 2 y
C5 C6 C7 C8 48.9(4) . . . . ?
C1 C6 C7 C8 -130.5(3) . . . . ?
C7 C7 C8 F1 -108.6(4) 2 . . . ?
C6 C7 C8 F1 69.9(4) . . . . ?
C7 C7 C8 F2 135.0(4) 2 . . . ?
C6 C7 C8 F2 -46.5(4) . . . . ?
C7 C7 C8 F2' 102.8(4) 2 . . . ?
C6 C7 C8 F2' -78.6(4) . . . . ?
C7 C7 C8 F1' -137.1(4) 2 . . . ?
C6 C7 C8 F1' 41.4(4) . . . . ?
C7 C7 C8 C9 -16.5(4) 2 . . . y
C6 C7 C8 C9 162.0(3) . . . . y
C7 C7 C8 C9 12.6(4) 2 . . 2 y
C6 C7 C8 C9 -168.9(3) . . . 2 y
F1 C8 C9 F3' -76.9(6) . . . . ?
F2 C8 C9 F3' 26.7(9) . . . . ?
F2' C8 C9 F3' 52.8(7) . . . . ?
F1' C8 C9 F3' -65.5(7) . . . . ?
C7 C8 C9 F3' 171.9(5) . . . . ?
C9 C8 C9 F3' 77.7(9) 2 . . . ?
F1 C8 C9 F3 13.9(6) . . . . ?
F2 C8 C9 F3 117.4(6) . . . . ?
F2' C8 C9 F3 143.5(5) . . . . ?
F1' C8 C9 F3 25.2(7) . . . . ?
C7 C8 C9 F3 -97.3(5) . . . . ?
C9 C8 C9 F3 168.4(13) 2 . . . ?
F1 C8 C9 F3' -104.7(5) . . . 2 ?
F2 C8 C9 F3' -1.1(8) . . . 2 ?
F2' C8 C9 F3' 25.0(6) . . . 2 ?
F1' C8 C9 F3' -93.3(6) . . . 2 ?
C7 C8 C9 F3' 144.1(4) . . . 2 ?
C9 C8 C9 F3' 49.9(7) 2 . . 2 ?
F1 C8 C9 C8 134.6(4) . . . 2 ?
F2 C8 C9 C8 -121.8(6) . . . 2 ?
F2' C8 C9 C8 -95.7(5) . . . 2 ?
F1' C8 C9 C8 146.0(4) . . . 2 ?
C7 C8 C9 C8 23.4(4) . . . 2 y
C9 C8 C9 C8 -70.8(9) 2 . . 2 ?
F3' C9 F3 F3' 0.4(8) 2 . . . ?
C8 C9 F3 F3' -121.3(9) . . . . ?
C8 C9 F3 F3' 121.9(9) 2 . . . ?
F3 C9 F3' F3' 179.1(16) . . . 2 ?
C8 C9 F3' F3' -72.6(16) . . . 2 ?
C8 C9 F3' F3' 70.1(17) 2 . . 2 ?
F3 C9 F3' C9 -180(2) . . . 2 ?
F3' C9 F3' C9 1(2) 2 . . 2 ?
C8 C9 F3' C9 -71.6(15) . . . 2 ?
C8 C9 F3' C9 71.2(13) 2 . . 2 ?
F3' C9 F3' F3 -179.1(16) 2 . . . ?
C8 C9 F3' F3 108.3(7) . . . . ?
C8 C9 F3' F3 -108.9(9) 2 . . . ?
C9 F3 F3' F3' -2(3) . . . 2 ?
C9 F3 F3' C9 0.1(10) . . . 2 ?
C2 C1 O1 C10 15.1(4) . . . . y
C6 C1 O1 C10 -167.4(3) . . . . ?
